data_4030195
loop_
_publ_author_name
'Cotton, F. Albert'
'Sandor, Robert B. W.'

_publ_section_title
;
 Synthesis and crystal structure of CuNb13O33 and phase analysis of the
 Cu-NbO2 system
;
_journal_name_full 'European Journal of Solid State and Inorganic Chemistry'
_journal_page_first 637
_journal_page_last 644
_journal_volume 25
_journal_year 1988
_chemical_formula_sum 'Cu Nb13 O33'
_chemical_formula_weight 1799.38
_space_group_IT_number 12
_symmetry_cell_setting monoclinic
_symmetry_Int_Tables_number 12
_symmetry_space_group_name_Hall '-C 2y'
_symmetry_space_group_name_H-M 'C 1 2/m 1'
_cell_angle_alpha 90
_cell_angle_beta 91.25(2)
_cell_angle_gamma 90
_cell_formula_units_Z 2
_cell_length_a 22.485(5)
_cell_length_b 3.818(1)
_cell_length_c 15.378(3)
_cell_volume 1319.9(5)
_diffrn_ambient_temperature 294
_diffrn_radiation_probe x-ray
_diffrn_radiation_type MoK\a
_diffrn_radiation_wavelength 0.71069
_exptl_absorpt_coefficient_mu 6.325
_exptl_crystal_density_diffrn 4.528
_exptl_crystal_F_000 1652
_refine_ls_number_parameters 95
_refine_ls_number_reflns 844
_refine_ls_R_factor_gt 0.0363
_refine_ls_wR_factor_gt 0.0652
_cod_data_source_file EJSSIC-1988-25-637-644.cif
_cod_data_source_block CuNb13O33
_cod_original_sg_symbol_H-M 'C 2/m'
_cod_database_code 4030195

loop_
_symmetry_equiv_pos_site_id
_symmetry_equiv_pos_as_xyz
1 x,y,z
2 -x,y,-z
3 -x,-y,-z
4 x,-y,z
5 1/2+x,1/2+y,z
6 1/2-x,1/2+y,-z
7 1/2-x,1/2-y,-z
8 1/2+x,1/2-y,z

loop_
_atom_site_label
_atom_site_type_symbol
_atom_site_thermal_displace_type
_atom_site_fract_x
_atom_site_fract_y
_atom_site_fract_z
_atom_site_occupancy
_atom_site_U_iso_or_equiv
Nb1 Nb Uiso 0.00000 0.00000 0.00000 1.000 0.0161(5)
Nb2 Nb Uiso 0.06988(5) 0.00000 0.22849(8) 1.000 0.0125(4)
Nb3 Nb Uiso 0.22465(5) 0.00000 0.13759(7) 1.000 0.0038(3)
Nb4 Nb Uiso 0.15591(5) 0.00000 0.90643(8) 1.000 0.0047(3)
Nb5 Nb Uiso 0.13961(5) 0.00000 0.46648(8) 1.000 0.0034(3)
Nb6 Nb Uiso 0.29368(5) 0.00000 0.37268(7) 1.000 0.0033(3)
Nb7 Nb Uiso 0.08751(5) 0.00000 0.67893(8) 1.000 0.0038(3)
Cu Cu Uiso 0.50000 0.50000 0.50000 1.000 0.0238(8)
O1 O Uiso 0.00000 0.50000 0.00000 1.000 0.019(4)
O2 O Uiso 0.0832(4) 0.00000 0.9534(6) 1.000 0.013(3)
O3 O Uiso 0.3199(4) 0.00000 0.0982(6) 1.000 0.009(3)
O4 O Uiso 0.2506(4) 0.00000 0.8617(6) 1.000 0.010(3)
O5 O Uiso 0.1526(4) 0.00000 0.1939(6) 1.000 0.011(3)
O6 O Uiso 0.4291(4) 0.00000 0.7524(6) 1.000 0.015(3)
O7 O Uiso 0.1966(3) 0.00000 0.0276(5) 1.000 0.005(3)
O8 O Uiso 0.0347(4) 0.00000 0.1195(6) 1.000 0.011(3)
O9 O Uiso 0.1294(4) 0.00000 0.7893(6) 1.000 0.009(3)
O10 O Uiso 0.2665(4) 0.00000 0.2644(6) 1.000 0.013(3)
O11 O Uiso 0.1023(4) 0.00000 0.3667(6) 1.000 0.017(3)
O12 O Uiso 0.0123(4) 0.00000 0.7106(6) 1.000 0.013(3)
O13 O Uiso 0.3892(4) 0.00000 0.3342(6) 1.000 0.006(3)
O14 O Uiso 0.1815(4) 0.00000 0.6120(6) 1.000 0.011(3)
O15 O Uiso 0.2243(4) 0.00000 0.4309(6) 1.000 0.008(3)
O16 O Uiso 0.3452(4) 0.00000 0.5035(5) 1.000 0.0038(13)
O17 O Uiso 0.0735(4) 0.00000 0.5480(6) 1.000 0.010(3)

loop_
_atom_type_symbol
_atom_type_description
_atom_type_scat_dispersion_real
_atom_type_scat_dispersion_imag
_atom_type_scat_source
Cu Cu 0.3201 1.2651 ' International Tables Vol C Tables 4.2.6.8 and 6.1.1.4'
Nb Nb -2.0727 0.6215 ' International Tables Vol C Tables 4.2.6.8 and 6.1.1.4'
O O 0.0106 0.0060 ' International Tables Vol C Tables 4.2.6.8 and 6.1.1.4'

loop_
_geom_angle_atom_site_label_1
_geom_angle_atom_site_label_2
_geom_angle_atom_site_label_3
_geom_angle
_geom_angle_site_symmetry_1
_geom_angle_site_symmetry_3
_geom_angle_publ_flag
O1 Nb1 O8 90.00(2) . . yes
O1 Nb1 O1 180.00 . 1_545 yes
O1 Nb1 O2 90.00(2) . 1_554 yes
O1 Nb1 O8 90.00(2) . 2_555 yes
O1 Nb1 O2 90.00(2) . 2_556 yes
O1 Nb1 O8 90.00(2) 1_545 . yes
O2 Nb1 O8 88.9(4) 1_554 . yes
O8 Nb1 O8 180.00 . 2_555 yes
O2 Nb1 O8 91.2(4) 2_556 . yes
O1 Nb1 O2 90.00(2) 1_545 1_554 yes
O1 Nb1 O8 90.00(2) 1_545 2_555 yes
O1 Nb1 O2 90.00(2) 1_545 2_556 yes
O2 Nb1 O8 91.2(4) 1_554 2_555 yes
O2 Nb1 O2 180.00 1_554 2_556 yes
O2 Nb1 O8 88.9(4) 2_556 2_555 yes
O5 Nb2 O8 98.4(4) . . yes
O5 Nb2 O11 88.1(4) . . yes
O5 Nb2 O12 169.2(4) . 2_556 yes
O5 Nb2 O6 91.9(3) . 6_546 yes
O5 Nb2 O6 91.9(3) . 6_556 yes
O8 Nb2 O11 173.6(4) . . yes
O8 Nb2 O12 92.4(4) . 2_556 yes
O6 Nb2 O8 98.2(3) 6_546 . yes
O6 Nb2 O8 98.2(3) 6_556 . yes
O11 Nb2 O12 81.2(3) . 2_556 yes
O6 Nb2 O11 81.5(3) 6_546 . yes
O6 Nb2 O11 81.5(3) 6_556 . yes
O6 Nb2 O12 86.5(3) 6_546 2_556 yes
O6 Nb2 O12 86.5(3) 6_556 2_556 yes
O6 Nb2 O6 162.5(4) 6_546 6_556 yes
O3 Nb3 O5 167.9(4) . . yes
O3 Nb3 O7 93.7(3) . . yes
O3 Nb3 O10 81.0(3) . . yes
O3 Nb3 O4 74.5(3) . 6_546 yes
O3 Nb3 O4 74.5(3) . 6_556 yes
O5 Nb3 O7 98.5(4) . . yes
O5 Nb3 O10 86.9(4) . . yes
O4 Nb3 O5 104.2(3) 6_546 . yes
O4 Nb3 O5 104.2(3) 6_556 . yes
O7 Nb3 O10 174.6(3) . . yes
O4 Nb3 O7 95.6(3) 6_546 . yes
O4 Nb3 O7 95.6(3) 6_556 . yes
O4 Nb3 O10 83.0(3) 6_546 . yes
O4 Nb3 O10 83.0(3) 6_556 . yes
O4 Nb3 O4 147.5(4) 6_546 6_556 yes
O2 Nb4 O4 174.2(4) . . yes
O2 Nb4 O9 96.5(4) . . yes
O2 Nb4 O7 91.5(4) . 1_556 yes
O2 Nb4 O3 105.4(3) . 6_546 yes
O2 Nb4 O3 105.4(3) . 6_556 yes
O4 Nb4 O9 89.4(4) . . yes
O4 Nb4 O7 82.6(3) . 1_556 yes
O3 Nb4 O4 74.2(3) 6_546 . yes
O3 Nb4 O4 74.2(3) 6_556 . yes
O7 Nb4 O9 172.0(3) 1_556 . yes
O3 Nb4 O9 92.7(3) 6_546 . yes
O3 Nb4 O9 92.7(3) 6_556 . yes
O3 Nb4 O7 85.2(3) 6_546 1_556 yes
O3 Nb4 O7 85.2(3) 6_556 1_556 yes
O3 Nb4 O3 147.9(4) 6_546 6_556 yes
O11 Nb5 O14 174.1(4) . . yes
O11 Nb5 O15 101.8(4) . . yes
O11 Nb5 O17 101.9(4) . . yes
O11 Nb5 O16 106.4(2) . 6_546 yes
O11 Nb5 O16 106.4(2) . 6_556 yes
O14 Nb5 O15 84.2(3) . . yes
O14 Nb5 O17 72.1(3) . . yes
O14 Nb5 O16 73.9(2) . 6_546 yes
O14 Nb5 O16 73.9(2) . 6_556 yes
O15 Nb5 O17 156.3(4) . . yes
O15 Nb5 O16 84.5(3) . 6_546 yes
O15 Nb5 O16 84.5(3) . 6_556 yes
O16 Nb5 O17 88.9(3) 6_546 . yes
O16 Nb5 O17 88.9(3) 6_556 . yes
O16 Nb5 O16 146.9(3) 6_546 6_556 yes
O10 Nb6 O13 93.7(4) . . yes
O10 Nb6 O15 100.5(4) . . yes
O10 Nb6 O16 170.1(4) . . yes
O10 Nb6 O14 101.6(3) . 6_546 yes
O10 Nb6 O14 101.6(3) . 6_556 yes
O13 Nb6 O15 165.8(4) . . yes
O13 Nb6 O16 76.3(3) . . yes
O13 Nb6 O14 76.4(3) . 6_546 yes
O13 Nb6 O14 76.4(3) . 6_556 yes
O15 Nb6 O16 89.5(4) . . yes
O14 Nb6 O15 100.5(3) 6_546 . yes
O14 Nb6 O15 100.5(3) 6_556 . yes
O14 Nb6 O16 76.3(3) 6_546 . yes
O14 Nb6 O16 76.3(3) 6_556 . yes
O14 Nb6 O14 145.1(4) 6_546 6_556 yes
O9 Nb7 O12 102.1(4) . . yes
O9 Nb7 O14 87.7(4) . . yes
O9 Nb7 O17 159.6(4) . . yes
O9 Nb7 O13 88.0(3) . 6_546 yes
O9 Nb7 O13 88.0(3) . 6_556 yes
O12 Nb7 O14 170.2(4) . . yes
O12 Nb7 O17 98.3(4) . . yes
O12 Nb7 O13 106.4(3) . 6_546 yes
O12 Nb7 O13 106.4(3) . 6_556 yes
O14 Nb7 O17 72.0(3) . . yes
O13 Nb7 O14 73.6(3) 6_546 . yes
O13 Nb7 O14 73.6(3) 6_556 . yes
O13 Nb7 O17 86.3(3) 6_546 . yes
O13 Nb7 O17 86.3(3) 6_556 . yes
O13 Nb7 O13 147.0(4) 6_546 6_556 yes
O17 Cu O17 180.00 5_555 6_556 yes
Nb1 O1 Nb1 180.00 . 1_565 yes
Nb1 O2 Nb4 177.2(6) 1_556 . yes
Nb3 O3 Nb4 105.9(3) . 6_546 yes
Nb3 O3 Nb4 105.9(3) . 6_556 yes
Nb4 O3 Nb4 147.9(5) 6_546 6_556 yes
Nb3 O4 Nb4 105.4(3) 6_546 . yes
Nb3 O4 Nb4 105.4(3) 6_556 . yes
Nb3 O4 Nb3 147.5(5) 6_546 6_556 yes
Nb2 O5 Nb3 168.0(6) . . yes
Nb2 O6 Nb2 162.5(5) 6_546 6_556 yes
Nb3 O7 Nb4 174.2(4) . 1_554 yes
Nb1 O8 Nb2 177.7(5) . . yes
Nb4 O9 Nb7 169.1(5) . . yes
Nb3 O10 Nb6 174.3(5) . . yes
Nb2 O11 Nb5 170.1(5) . . yes
Nb2 O12 Nb7 169.4(6) 2_556 . yes
Nb6 O13 Nb7 106.4(3) . 6_546 yes
Nb6 O13 Nb7 106.4(3) . 6_556 yes
Nb7 O13 Nb7 147.0(5) 6_546 6_556 yes
Nb5 O14 Nb7 94.0(3) . . yes
Nb5 O14 Nb6 102.2(3) . 6_546 yes
Nb5 O14 Nb6 102.2(3) . 6_556 yes
Nb6 O14 Nb7 101.4(3) 6_546 . yes
Nb6 O14 Nb7 101.4(3) 6_556 . yes
Nb6 O14 Nb6 145.1(5) 6_546 6_556 yes
Nb5 O15 Nb6 166.4(6) . . yes
Nb5 O16 Nb6 106.5(2) 6_546 . yes
Nb5 O16 Nb6 106.5(2) 6_556 . yes
Nb5 O16 Nb5 146.9(5) 6_546 6_556 yes
Nb5 O17 Nb7 122.0(5) . . yes
Nb5 O17 Cu 116.1(5) . 5_445 yes
Nb7 O17 Cu 121.9(5) . 5_445 yes

loop_
_geom_bond_atom_site_label_1
_geom_bond_atom_site_label_2
_geom_bond_distance
_geom_bond_site_symmetry_2
_geom_bond_publ_flag
Nb1 O1 1.9090(5) . yes
Nb1 O8 1.981(9) . yes
Nb1 O1 1.9090(5) 1_545 yes
Nb1 O2 2.018(9) 1_554 yes
Nb1 O8 1.981(9) 2_555 yes
Nb1 O2 2.018(9) 2_556 yes
Nb2 O5 1.946(9) . yes
Nb2 O8 1.838(9) . yes
Nb2 O11 2.232(9) . yes
Nb2 O12 2.090(9) 2_556 yes
Nb2 O6 1.9316(15) 6_546 yes
Nb2 O6 1.9316(15) 6_556 yes
Nb3 O3 2.238(9) . yes
Nb3 O5 1.854(9) . yes
Nb3 O7 1.792(8) . yes
Nb3 O10 2.147(9) . yes
Nb3 O4 1.988(3) 6_546 yes
Nb3 O4 1.988(3) 6_556 yes
Nb4 O2 1.802(9) . yes
Nb4 O4 2.252(9) . yes
Nb4 O9 1.885(9) . yes
Nb4 O7 2.058(8) 1_556 yes
Nb4 O3 1.987(3) 6_546 yes
Nb4 O3 1.987(3) 6_556 yes
Nb5 O11 1.733(9) . yes
Nb5 O14 2.409(9) . yes
Nb5 O15 1.993(9) . yes
Nb5 O17 1.965(9) . yes
Nb5 O16 1.992(2) 6_546 yes
Nb5 O16 1.992(2) 6_556 yes
Nb6 O10 1.761(9) . yes
Nb6 O13 2.240(9) . yes
Nb6 O15 1.816(9) . yes
Nb6 O16 2.299(8) . yes
Nb6 O14 2.001(3) 6_546 yes
Nb6 O14 2.001(3) 6_556 yes
Nb7 O9 1.923(9) . yes
Nb7 O12 1.770(9) . yes
Nb7 O14 2.371(9) . yes
Nb7 O17 2.031(9) . yes
Nb7 O13 1.991(3) 6_546 yes
Nb7 O13 1.991(3) 6_556 yes
Cu O17 1.795(9) 5_555 yes
Cu O17 1.795(9) 6_556 yes

loop_
_geom_torsion_atom_site_label_1
_geom_torsion_atom_site_label_2
_geom_torsion_atom_site_label_3
_geom_torsion_atom_site_label_4
_geom_torsion
_geom_torsion_publ_flag
O15 Nb5 O14 Nb7 180.00(2) no
O17 Nb5 O14 Nb7 0.00(2) no
O11 Nb5 O17 Nb7 -180.00(2) no
O14 Nb5 O17 Nb7 0.00(2) no
O15 Nb5 O17 Nb7 0.00(2) no
O9 Nb7 O14 Nb5 180.00(2) no
O17 Nb7 O14 Nb5 0.00(2) no
O9 Nb7 O17 Nb5 0.00(2) no
O12 Nb7 O17 Nb5 180.00(2) no
O14 Nb7 O17 Nb5 0.00(2) no
